data_2223066
loop_
_publ_author_name
'Jiang, Bin'
'Liu, Zhilu'

_publ_section_title
;2-Amino-9-[(1<i>S</i>,3<i>R</i>,4<i>S</i>)-4-hydroxy-3-hydroxymethyl-2-methylenecyclopentyl]-1,9-dihydro-6<i>H</i>-purin-6-one
 monohydrate
;
_journal_coeditor_code HB5032
_journal_issue 9
_journal_name_full 'Acta Crystallographica Section E'
_journal_page_first o2232
_journal_paper_doi 10.1107/S1600536809032966
_journal_volume 65
_journal_year 2009
_chemical_formula_iupac 'C12 H15 N5 O3, H2 O'
_chemical_formula_moiety 'C12 H15 N5 O3, H2 O'
_chemical_formula_sum 'C12 H17 N5 O4'
_chemical_formula_weight 295.31
_chemical_name_systematic
;
2-Amino-9-[(1<i>S</i>,3<i>R</i>,4<i>S</i>)-4-hydroxy-3-hydroxymethyl-
2-methylenecyclopentyl]-1,9-dihydro-6<i>H</i>-purin-6-one monohydrate
;
_space_group_IT_number 20
_symmetry_cell_setting orthorhombic
_symmetry_space_group_name_Hall 'C 2c 2'
_symmetry_space_group_name_H-M 'C 2 2 21'
_atom_sites_solution_hydrogens geom
_atom_sites_solution_primary direct
_atom_sites_solution_secondary difmap
_audit_creation_method SHELXL-97
_cell_angle_alpha 90.00
_cell_angle_beta 90.00
_cell_angle_gamma 90.00
_cell_formula_units_Z 8
_cell_length_a 6.9986(10)
_cell_length_b 11.6229(10)
_cell_length_c 33.932(3)
_cell_measurement_reflns_used 1377
_cell_measurement_temperature 273(2)
_cell_measurement_theta_max 25.00
_cell_measurement_theta_min 3.40
_cell_volume 2760.2(5)
_computing_cell_refinement 'SAINT-Plus (Bruker, 2004)'
_computing_data_collection 'APEX2 (Bruker, 2004)'
_computing_data_reduction 'SAINT-Plus (Bruker, 2004)'
_computing_molecular_graphics 'SHELXTL (Sheldrick, 2008)'
_computing_publication_material 'SHELXTL (Sheldrick, 2008)'
_computing_structure_refinement 'SHELXL97 (Sheldrick, 2008)'
_computing_structure_solution 'SHELXS97 (Sheldrick, 2008)'
_diffrn_ambient_temperature 273(2)
_diffrn_measured_fraction_theta_full 0.984
_diffrn_measured_fraction_theta_max 0.984
_diffrn_measurement_device_type 'Bruker APEXII CCD'
_diffrn_measurement_method '\f and \w'
_diffrn_radiation_monochromator graphite
_diffrn_radiation_source 'fine-focus sealed tube'
_diffrn_radiation_type MoK\a
_diffrn_radiation_wavelength 0.71073
_diffrn_reflns_av_R_equivalents 0.0296
_diffrn_reflns_av_sigmaI/netI 0.0233
_diffrn_reflns_limit_h_max 8
_diffrn_reflns_limit_h_min -8
_diffrn_reflns_limit_k_max 13
_diffrn_reflns_limit_k_min -11
_diffrn_reflns_limit_l_max 40
_diffrn_reflns_limit_l_min -33
_diffrn_reflns_number 6725
_diffrn_reflns_theta_full 25.00
_diffrn_reflns_theta_max 25.00
_diffrn_reflns_theta_min 3.40
_diffrn_standards_decay_% 0
_diffrn_standards_interval_count 0
_diffrn_standards_interval_time 0
_diffrn_standards_number 0
_exptl_absorpt_coefficient_mu 0.109
_exptl_absorpt_correction_T_max 0.991
_exptl_absorpt_correction_T_min 0.987
_exptl_absorpt_correction_type multi-scan
_exptl_absorpt_process_details '(SADABS; Bruker, 2004)'
_exptl_crystal_colour colorless
_exptl_crystal_density_diffrn 1.421
_exptl_crystal_density_method 'not measured'
_exptl_crystal_description block
_exptl_crystal_F_000 1248
_exptl_crystal_size_max 0.12
_exptl_crystal_size_mid 0.10
_exptl_crystal_size_min 0.08
_refine_diff_density_max 0.155
_refine_diff_density_min -0.175
_refine_ls_abs_structure_details none
_refine_ls_extinction_method none
_refine_ls_goodness_of_fit_ref 1.000
_refine_ls_hydrogen_treatment mixed
_refine_ls_matrix_type full
_refine_ls_number_parameters 204
_refine_ls_number_reflns 1377
_refine_ls_number_restraints 4
_refine_ls_restrained_S_all 0.999
_refine_ls_R_factor_all 0.0336
_refine_ls_R_factor_gt 0.0302
_refine_ls_shift/su_max 0.001
_refine_ls_shift/su_mean 0.000
_refine_ls_structure_factor_coef Fsqd
_refine_ls_weighting_details 'calc w=1/[\s^2^(Fo^2^)+(0.055P)^2^+0.4836P] where P=(Fo^2^+2Fc^2^)/3'
_refine_ls_weighting_scheme calc
_refine_ls_wR_factor_gt 0.0767
_refine_ls_wR_factor_ref 0.0793
_reflns_number_gt 1270
_reflns_number_total 1377
_reflns_threshold_expression I>2\s(I)
_cod_data_source_file hb5032.cif
_cod_data_source_block I
_cod_depositor_comments
;
The following automatic conversions were performed:
'_symmetry_cell_setting' value 'Orthorhombic' changed to 'orthorhombic'
according to '/home/saulius/struct/CIF-dictionaries/cif_core.dic'
dictionary named 'cif_core.dic' version 2.4.1 from 2010-06-29.

Automatic conversion script
Id: cif_fix_enum 1527 2010-12-29 10:47:43Z saulius 

The following automatic conversions were performed:

'_symmetry_cell_setting' value 'Orthorhombic' changed to
'orthorhombic' according to
/home/saulius/struct/CIF-dictionaries/cif_core.dic dictionary named
'cif_core.dic' version 2.4.1 from 2010-06-29.

Automatic conversion script
Id: cif_fix_values 1715 2011-07-08 13:25:40Z adriana 
;
_cod_original_cell_volume 2760.1(5)
_cod_database_code 2223066
_cod_database_fobs_code 2223066

loop_
_symmetry_equiv_pos_as_xyz
'x, y, z'
'-x, -y, z+1/2'
'-x, y, -z+1/2'
'x, -y, -z'
'x+1/2, y+1/2, z'
'-x+1/2, -y+1/2, z+1/2'
'-x+1/2, y+1/2, -z+1/2'
'x+1/2, -y+1/2, -z'

loop_
_atom_site_type_symbol
_atom_site_label
_atom_site_fract_x
_atom_site_fract_y
_atom_site_fract_z
_atom_site_U_iso_or_equiv
_atom_site_adp_type
_atom_site_calc_flag
_atom_site_refinement_flags
_atom_site_occupancy
_atom_site_disorder_assembly
_atom_site_disorder_group
C C1 0.5675(3) -0.0420(2) 0.57539(7) 0.0345(5) Uani d . 1 . .
H H1A 0.5960 -0.1042 0.5573 0.041 Uiso calc R 1 . .
H H1B 0.6267 -0.0597 0.6005 0.041 Uiso calc R 1 . .
C C2 0.6493(3) 0.0717(2) 0.55918(6) 0.0297(5) Uani d . 1 . .
H H2 0.5838 0.0930 0.5347 0.036 Uiso calc R 1 . .
C C3 0.6333(3) 0.16870(18) 0.58921(6) 0.0269(5) Uani d . 1 . .
C C4 0.8242(3) 0.18411(18) 0.60945(6) 0.0267(5) Uani d . 1 . .
H H4 0.8800 0.2562 0.5999 0.032 Uiso calc R 1 . .
C C5 0.9461(3) 0.0841(2) 0.59303(7) 0.0314(5) Uani d . 1 . .
H H5A 1.0796 0.1060 0.5911 0.038 Uiso calc R 1 . .
H H5B 0.9355 0.0164 0.6096 0.038 Uiso calc R 1 . .
C C6 0.8611(3) 0.0616(2) 0.55207(6) 0.0306(5) Uani d . 1 . .
H H6 0.8961 -0.0146 0.5420 0.037 Uiso calc R 1 . .
C C7 0.7957(4) 0.10135(19) 0.67986(7) 0.0364(6) Uani d . 1 . .
H H7 0.7995 0.0242 0.6727 0.044 Uiso calc R 1 . .
C C8 0.8003(3) 0.29145(18) 0.67510(6) 0.0293(5) Uani d . 1 . .
C C9 0.7746(4) 0.25703(19) 0.71395(7) 0.0338(5) Uani d . 1 . .
C C10 0.7892(3) 0.48170(19) 0.68899(6) 0.0327(5) Uani d . 1 . .
C C11 0.7511(4) 0.34291(19) 0.74423(7) 0.0353(5) Uani d . 1 . .
C C12 0.4843(4) 0.2341(2) 0.59666(9) 0.0445(6) Uani d . 1 . .
H H12A 0.4935 0.2931 0.6151 0.053 Uiso calc R 1 . .
H H12B 0.3697 0.2215 0.5835 0.053 Uiso calc R 1 . .
N N1 0.8142(3) 0.19086(16) 0.65304(5) 0.0310(4) Uani d . 1 . .
N N2 0.7723(3) 0.13654(16) 0.71662(6) 0.0395(5) Uani d . 1 . .
N N3 0.7949(3) 0.59520(16) 0.67918(6) 0.0424(5) Uani d . 1 . .
H H3A 0.8106 0.6153 0.6550 0.051 Uiso calc R 1 . .
H H3B 0.7829 0.6468 0.6972 0.051 Uiso calc R 1 . .
N N4 0.8083(3) 0.40206(16) 0.66034(5) 0.0331(5) Uani d . 1 . .
N N5 0.7614(3) 0.45538(16) 0.72814(5) 0.0362(5) Uani d D 1 . .
O O1 0.3698(2) -0.03239(15) 0.58020(5) 0.0387(4) Uani d . 1 . .
H H1 0.3405 -0.0525 0.6026 0.058 Uiso calc R 1 . .
O O2 0.9107(3) 0.15191(15) 0.52463(5) 0.0422(5) Uani d . 1 . .
H H2A 1.0233 0.1455 0.5183 0.063 Uiso calc R 1 . .
O O3 0.7248(3) 0.32814(15) 0.78032(5) 0.0499(5) Uani d . 1 . .
O O1W 0.2565(3) 0.13435(18) 0.49421(6) 0.0500(5) Uani d D 1 . .
H H2W 0.274(5) 0.0919(17) 0.4753(5) 0.069(12) Uiso d D 1 . .
H H1W 0.274(7) 0.2029(6) 0.4897(8) 0.102(16) Uiso d D 1 . .
H H5C 0.754(5) 0.518(2) 0.7470(8) 0.080(10) Uiso d D 1 . .

loop_
_atom_site_aniso_label
_atom_site_aniso_U_11
_atom_site_aniso_U_22
_atom_site_aniso_U_33
_atom_site_aniso_U_12
_atom_site_aniso_U_13
_atom_site_aniso_U_23
C1 0.0340(12) 0.0315(13) 0.0380(13) -0.0029(10) -0.0012(10) -0.0008(11)
C2 0.0331(12) 0.0313(12) 0.0246(10) -0.0001(10) -0.0015(9) 0.0007(9)
C3 0.0304(11) 0.0236(11) 0.0269(10) 0.0008(9) 0.0050(9) 0.0052(9)
C4 0.0325(11) 0.0223(11) 0.0252(10) -0.0022(9) 0.0036(8) -0.0009(9)
C5 0.0267(11) 0.0321(12) 0.0355(12) 0.0022(10) 0.0017(9) -0.0033(10)
C6 0.0371(12) 0.0267(11) 0.0282(11) 0.0004(10) 0.0072(9) -0.0033(9)
C7 0.0539(15) 0.0242(11) 0.0312(12) 0.0028(11) 0.0004(11) 0.0012(9)
C8 0.0357(12) 0.0269(11) 0.0255(11) -0.0007(10) 0.0004(9) -0.0028(9)
C9 0.0461(13) 0.0291(11) 0.0260(11) -0.0006(11) 0.0023(11) 0.0004(9)
C10 0.0390(13) 0.0317(12) 0.0272(11) -0.0021(11) 0.0011(10) -0.0027(9)
C11 0.0455(13) 0.0346(11) 0.0258(12) -0.0019(12) 0.0012(10) 0.0007(9)
C12 0.0395(14) 0.0359(14) 0.0580(17) 0.0044(12) 0.0021(12) -0.0019(12)
N1 0.0416(11) 0.0256(9) 0.0260(9) -0.0015(9) 0.0005(8) -0.0019(8)
N2 0.0594(13) 0.0299(10) 0.0292(10) -0.0009(10) 0.0029(10) 0.0047(8)
N3 0.0707(15) 0.0281(10) 0.0284(10) -0.0006(11) 0.0061(10) -0.0004(8)
N4 0.0477(12) 0.0273(10) 0.0243(9) -0.0005(9) 0.0033(9) -0.0017(8)
N5 0.0544(12) 0.0298(10) 0.0242(9) -0.0007(10) 0.0036(9) -0.0041(8)
O1 0.0332(9) 0.0438(10) 0.0389(9) -0.0070(8) 0.0015(7) 0.0058(8)
O2 0.0431(10) 0.0434(10) 0.0401(9) 0.0010(8) 0.0184(8) 0.0074(8)
O3 0.0824(14) 0.0433(10) 0.0239(8) -0.0004(10) 0.0077(8) 0.0016(7)
O1W 0.0490(11) 0.0500(12) 0.0512(12) 0.0011(11) 0.0141(9) 0.0074(10)

loop_
_atom_type_symbol
_atom_type_description
_atom_type_scat_dispersion_real
_atom_type_scat_dispersion_imag
_atom_type_scat_source
C C 0.0033 0.0000 'International Tables Vol C Tables 4.2.6.8 and 6.1.1.4'
H H 0.0000 0.0000 'International Tables Vol C Tables 4.2.6.8 and 6.1.1.4'
N N 0.0061 0.0000 'International Tables Vol C Tables 4.2.6.8 and 6.1.1.4'
O O 0.0106 0.0000 'International Tables Vol C Tables 4.2.6.8 and 6.1.1.4'

loop_
_geom_angle_atom_site_label_1
_geom_angle_atom_site_label_2
_geom_angle_atom_site_label_3
_geom_angle_site_symmetry_1
_geom_angle_site_symmetry_3
_geom_angle
_geom_angle_publ_flag
O1 C1 C2 . . 109.91(19) ?
O1 C1 H1A . . 109.7 ?
C2 C1 H1A . . 109.7 ?
O1 C1 H1B . . 109.7 ?
C2 C1 H1B . . 109.7 ?
H1A C1 H1B . . 108.2 ?
C6 C2 C3 . . 103.73(19) ?
C6 C2 C1 . . 110.8(2) ?
C3 C2 C1 . . 111.62(18) ?
C6 C2 H2 . . 110.2 ?
C3 C2 H2 . . 110.2 ?
C1 C2 H2 . . 110.2 ?
C12 C3 C4 . . 123.0(2) ?
C12 C3 C2 . . 127.9(2) ?
C4 C3 C2 . . 109.04(18) ?
N1 C4 C3 . . 114.69(17) ?
N1 C4 C5 . . 115.16(18) ?
C3 C4 C5 . . 103.58(17) ?
N1 C4 H4 . . 107.7 ?
C3 C4 H4 . . 107.7 ?
C5 C4 H4 . . 107.7 ?
C6 C5 C4 . . 103.91(17) ?
C6 C5 H5A . . 111.0 ?
C4 C5 H5A . . 111.0 ?
C6 C5 H5B . . 111.0 ?
C4 C5 H5B . . 111.0 ?
H5A C5 H5B . . 109.0 ?
O2 C6 C2 . . 106.42(19) ?
O2 C6 C5 . . 111.52(19) ?
C2 C6 C5 . . 102.89(18) ?
O2 C6 H6 . . 111.8 ?
C2 C6 H6 . . 111.8 ?
C5 C6 H6 . . 111.8 ?
N2 C7 N1 . . 113.4(2) ?
N2 C7 H7 . . 123.3 ?
N1 C7 H7 . . 123.3 ?
N4 C8 C9 . . 128.1(2) ?
N4 C8 N1 . . 125.74(19) ?
C9 C8 N1 . . 106.11(19) ?
C8 C9 N2 . . 110.5(2) ?
C8 C9 C11 . . 119.4(2) ?
N2 C9 C11 . . 130.0(2) ?
N4 C10 N3 . . 119.1(2) ?
N4 C10 N5 . . 123.8(2) ?
N3 C10 N5 . . 117.10(19) ?
O3 C11 N5 . . 120.7(2) ?
O3 C11 C9 . . 128.3(2) ?
N5 C11 C9 . . 110.97(18) ?
C3 C12 H12A . . 120.0 ?
C3 C12 H12B . . 120.0 ?
H12A C12 H12B . . 120.0 ?
C7 N1 C8 . . 105.70(17) ?
C7 N1 C4 . . 128.21(18) ?
C8 N1 C4 . . 125.75(18) ?
C7 N2 C9 . . 104.25(19) ?
C10 N3 H3A . . 120.0 ?
C10 N3 H3B . . 120.0 ?
H3A N3 H3B . . 120.0 ?
C10 N4 C8 . . 111.93(18) ?
C10 N5 C11 . . 125.68(18) ?
C10 N5 H5C . . 118(2) ?
C11 N5 H5C . . 116(2) ?
C1 O1 H1 . . 109.5 ?
C6 O2 H2A . . 109.5 ?
H2W O1W H1W . . 115(2) ?

loop_
_geom_bond_atom_site_label_1
_geom_bond_atom_site_label_2
_geom_bond_site_symmetry_2
_geom_bond_distance
_geom_bond_publ_flag
C1 O1 . 1.398(3) ?
C1 C2 . 1.542(3) ?
C1 H1A . 0.9700 ?
C1 H1B . 0.9700 ?
C2 C6 . 1.506(3) ?
C2 C3 . 1.524(3) ?
C2 H2 . 0.9800 ?
C3 C12 . 1.316(3) ?
C3 C4 . 1.513(3) ?
C4 N1 . 1.483(2) ?
C4 C5 . 1.546(3) ?
C4 H4 . 0.9800 ?
C5 C6 . 1.534(3) ?
C5 H5A . 0.9700 ?
C5 H5B . 0.9700 ?
C6 O2 . 1.445(3) ?
C6 H6 . 0.9800 ?
C7 N2 . 1.323(3) ?
C7 N1 . 1.388(3) ?
C7 H7 . 0.9300 ?
C8 N4 . 1.381(3) ?
C8 C9 . 1.389(3) ?
C8 N1 . 1.392(3) ?
C9 N2 . 1.403(3) ?
C9 C11 . 1.442(3) ?
C10 N4 . 1.349(3) ?
C10 N3 . 1.361(3) ?
C10 N5 . 1.377(3) ?
C11 O3 . 1.250(3) ?
C11 N5 . 1.418(3) ?
C12 H12A . 0.9300 ?
C12 H12B . 0.9300 ?
N3 H3A . 0.8600 ?
N3 H3B . 0.8600 ?
N5 H5C . 0.97(3) ?
O1 H1 . 0.8200 ?
O2 H2A . 0.8200 ?
O1W H2W . 0.819(19) ?
O1W H1W . 0.821(12) ?

loop_
_geom_hbond_atom_site_label_D
_geom_hbond_atom_site_label_H
_geom_hbond_atom_site_label_A
_geom_hbond_site_symmetry_A
_geom_hbond_distance_DH
_geom_hbond_distance_HA
_geom_hbond_distance_DA
_geom_hbond_angle_DHA
O1 H1 N4 5_445 0.82 2.04 2.857(2) 172
O2 H2A O1W 1_655 0.82 1.83 2.639(3) 169
N3 H3B O3 7_656 0.86 2.24 3.039(3) 154
N5 H5C N2 7_656 0.97(3) 1.86(3) 2.829(3) 177(3)
O1W H2W O1 4_556 0.819(19) 2.113(10) 2.900(3) 161(3)
O1W H1W O2 8_456 0.821(12) 2.000(16) 2.783(3) 159(4)

loop_
_cod_related_entry_id
_cod_related_entry_database
_cod_related_entry_code
1 ChemSpider 10482312
